data_4319378
loop_
_publ_author_name
'F. Albert Cotton'
'James P. Donahue'
'Chun Lin'
'Carlos A. Murillo'

_publ_section_title
;
 The Simplest Supramolecular Complexes Containing Pairs of
 Mo2(formamidinate)3 Units Linked with Various Dicarboxylates: Preparative
 Methods, Structures, and Electrochemistry
;
_journal_name_full 'Inorganic Chemistry'
_journal_page_first 1234
_journal_page_last 1244
_journal_paper_doi 10.1021/ic000934o
_journal_volume 40
_journal_year 2001
_chemical_compound_source synthesized
_chemical_formula_analytical 'not measured'
_chemical_formula_moiety
;
 [[(H3 C O C6 H4 N)2 C H]3 Mo2]2 (O2 C C (C H2)3 C C O2)
 . (C H2 Cl2)4
;
_chemical_formula_structural
;
 [Mo2(DAniF)3]2(mu-O2CC(CH2)3CCO2).4(CH2Cl2)
;
_chemical_formula_sum 'C101 H104 Cl8 Mo4 N12 O16'
_chemical_formula_weight 2409.32
_chemical_melting_point ?
_chemical_name_systematic
;
 ?
;
_space_group_IT_number 2
_symmetry_cell_setting triclinic
_symmetry_space_group_name_Hall '-P 1'
_symmetry_space_group_name_H-M 'P -1'
_atom_sites_solution_hydrogens geom
_atom_sites_solution_primary direct
_atom_sites_solution_secondary difmap
_audit_creation_method SHELXL
_cell_angle_alpha 76.89(3)
_cell_angle_beta 81.14(4)
_cell_angle_gamma 81.24(3)
_cell_formula_units_Z 2
_cell_length_a 16.604(2)
_cell_length_b 17.407(9)
_cell_length_c 18.953(12)
_cell_measurement_reflns_used 220
_cell_measurement_temperature 213(2)
_cell_measurement_theta_max 20.8
_cell_measurement_theta_min 9.1
_cell_volume 5232(4)
_computing_cell_refinement 'MADNES (Enraf-Nonius, 1989)'
_computing_data_collection 'MADNES (Enraf-Nonius, 1989)'
_computing_data_reduction 'PROCOR (Kabsch, 1988)'
_computing_molecular_graphics 'SHELXTL V.5 (Siemens, 1994)'
_computing_publication_material CIFTAB
_computing_structure_refinement 'SHELXL-93 (Sheldrick, 1993)'
_computing_structure_solution 'SHELXS-86 (Sheldrick, 1990)'
_diffrn_ambient_temperature 213(2)
_diffrn_measurement_device 'Enraf-Nonius FAST area detector'
_diffrn_measurement_method 'ellipsoid-mask fitting'
_diffrn_radiation_monochromator graphite
_diffrn_radiation_source 'fine-focus sealed tube'
_diffrn_radiation_type MoK\a
_diffrn_radiation_wavelength 0.71073
_diffrn_reflns_av_R_equivalents 0.0703
_diffrn_reflns_av_sigmaI/netI 0.0516
_diffrn_reflns_limit_h_max 17
_diffrn_reflns_limit_h_min -16
_diffrn_reflns_limit_k_max 18
_diffrn_reflns_limit_k_min -17
_diffrn_reflns_limit_l_max 20
_diffrn_reflns_limit_l_min -20
_diffrn_reflns_number 25646
_diffrn_reflns_theta_max 22.99
_diffrn_reflns_theta_min 2.22
_diffrn_standards_number 'none (area detector data)'
_exptl_absorpt_coefficient_mu 0.742
_exptl_absorpt_correction_type multi-scan
_exptl_crystal_colour yellow
_exptl_crystal_density_diffrn 1.529
_exptl_crystal_density_meas ?
_exptl_crystal_density_method none
_exptl_crystal_description needle
_exptl_crystal_F_000 2452
_exptl_crystal_size_max 0.55
_exptl_crystal_size_mid 0.35
_exptl_crystal_size_min 0.30
_refine_diff_density_max 1.419
_refine_diff_density_min -1.178
_refine_diff_density_rms 0.138
_refine_ls_extinction_coef noref
_refine_ls_extinction_method none
_refine_ls_goodness_of_fit_all 1.089
_refine_ls_goodness_of_fit_obs 1.041
_refine_ls_hydrogen_treatment noref
_refine_ls_matrix_type full
_refine_ls_number_parameters 1266
_refine_ls_number_reflns 12927
_refine_ls_number_restraints 0
_refine_ls_restrained_S_all 1.210
_refine_ls_restrained_S_obs 1.041
_refine_ls_R_factor_all 0.1077
_refine_ls_R_factor_obs 0.0844
_refine_ls_shift/esd_max 0.132
_refine_ls_shift/esd_mean 0.002
_refine_ls_structure_factor_coef Fsqd
_refine_ls_weighting_details 'w=1/[\s^2^(Fo^2^)+(0.0861P)^2^+63.8417P] where P=(Fo^2^+2Fc^2^)/3'
_refine_ls_weighting_scheme calc
_refine_ls_wR_factor_all 0.2658
_refine_ls_wR_factor_obs 0.2044
_reflns_number_observed 10574
_reflns_number_total 13159
_reflns_observed_criterion >2sigma(I)
_cod_data_source_file ic000934o_12.cif
_cod_data_source_block '[Mo2(DAniF)3]2(mu-O2CC(CH2)3CCO2).4(CH2Cl2)'
_cod_depositor_comments
;
The following automatic conversions were performed:

'_chemical_melting_point' value 'not measured' was changed to '?' -
the value is undefined or not given.

Automatic conversion script
Id: cif_fix_values 1569 2011-02-09 13:29:24Z adriana 

The following automatic conversions were performed:

'_geom_angle_publ_flag' value 'Y' changed to 'y' according to the
built-in table from CIF Core dictionary named 'cif_core.dic' version
2.4.1 from 2010-06-29 (115 times).

'_geom_angle_publ_flag' value 'N'
changed to 'n' according to the built-in table from CIF Core
dictionary named 'cif_core.dic' version 2.4.1 from 2010-06-29 (150
times).

'_geom_bond_publ_flag' value 'Y' changed to 'y' according to
the built-in table from CIF Core dictionary named 'cif_core.dic'
version 2.4.1 from 2010-06-29 (55 times).

'_geom_bond_publ_flag'
value 'N' changed to 'n' according to the built-in table from CIF
Core dictionary named 'cif_core.dic' version 2.4.1 from 2010-06-29
(114 times).

Automatic conversion script
Id: cif_fix_values 1646 2011-03-28 12:23:43Z adriana 

The following automatic conversions were performed:

'_exptl_crystal_density_meas' value 'not measured' was changed to '?'
- the value is perceived as not measured.

Automatic conversion script
Id: cif_fix_values 3008 2015-01-20 13:52:24Z robertas 

The following automatic conversions were performed:

'_refine_ls_weighting_scheme' value 'calc
w=1/[\s^2^(Fo^2^)+(0.0861P)^2^+63.8417P] where P=(Fo^2^+2Fc^2^)/3'
was changed to 'calc'. New tag '_refine_ls_weighting_details' was
created. The value of the new tag was set to
'w=1/[\s^2^(Fo^2^)+(0.0861P)^2^+63.8417P] where P=(Fo^2^+2Fc^2^)/3'.

Automatic conversion script
Id: cif_fix_values 3143 2015-03-26 13:38:13Z robertas 
;
_cod_original_cell_volume 5232.2(42)
_cod_database_code 4319378

loop_
_symmetry_equiv_pos_as_xyz
'x, y, z'
'-x, -y, -z'

loop_
_atom_site_aniso_label
_atom_site_aniso_U_11
_atom_site_aniso_U_22
_atom_site_aniso_U_33
_atom_site_aniso_U_23
_atom_site_aniso_U_13
_atom_site_aniso_U_12
Mo1 0.0370(5) 0.0318(5) 0.0411(5) 0.0015(4) -0.0022(4) -0.0033(4)
Mo2 0.0415(5) 0.0314(5) 0.0381(5) -0.0006(4) -0.0026(4) -0.0032(4)
Mo3 0.0390(5) 0.0332(5) 0.0366(5) 0.0003(4) -0.0084(4) -0.0032(4)
Mo4 0.0382(5) 0.0365(5) 0.0380(5) 0.0002(4) -0.0092(4) -0.0041(4)
Cl1 0.092(3) 0.074(2) 0.078(2) -0.018(2) -0.007(2) -0.004(2)
Cl2 0.126(4) 0.089(3) 0.162(5) 0.000(3) -0.003(4) -0.029(3)
Cl3 0.146(6) 0.156(6) 0.222(8) 0.036(6) -0.015(5) -0.018(5)
Cl4 0.113(5) 0.460(17) 0.210(8) -0.196(10) -0.062(5) 0.070(7)
Cl5 0.409(18) 0.299(13) 0.204(10) 0.019(9) -0.097(11) -0.207(13)
Cl6 0.256(14) 0.370(19) 0.367(18) -0.199(15) -0.015(12) -0.012(13)
Cl7 0.230(11) 0.207(10) 0.376(17) 0.044(10) 0.062(11) 0.026(9)
Cl8 0.335(18) 0.301(16) 0.735(38) -0.315(22) -0.262(22) 0.111(14)
O5A 0.249(25) 0.177(19) 0.108(14) -0.070(15) 0.078(17) -0.193(20)
C15A 0.111(28) 0.058(19) 0.588(90) -0.001(35) -0.078(45) -0.070(17)
O5B 0.249(25) 0.177(19) 0.108(14) -0.070(15) 0.078(17) -0.193(20)
C15B 0.111(28) 0.058(19) 0.588(90) -0.001(35) -0.078(45) -0.070(17)
C82A 0.064(15) 0.200(31) 0.078(15) -0.006(17) -0.023(12) -0.010(19)
C82B 0.064(15) 0.200(31) 0.078(15) -0.006(17) -0.023(12) -0.010(19)
O1 0.033(4) 0.034(3) 0.041(4) -0.008(3) -0.005(3) 0.000(3)
O2 0.036(4) 0.039(4) 0.039(4) -0.006(3) -0.004(3) -0.004(3)
O3 0.036(4) 0.032(4) 0.041(4) 0.000(3) -0.012(3) -0.002(3)
O4 0.051(5) 0.035(4) 0.043(4) -0.006(3) -0.016(3) 0.005(3)
O6 0.150(10) 0.076(7) 0.073(6) -0.009(5) -0.059(7) -0.020(6)
O7 0.072(7) 0.099(8) 0.090(7) -0.002(6) -0.027(5) -0.009(6)
O8 0.115(9) 0.075(6) 0.087(7) -0.042(5) 0.004(6) -0.022(6)
O9 0.106(9) 0.098(8) 0.127(10) -0.043(7) -0.048(8) -0.003(7)
O10 0.055(5) 0.051(4) 0.060(5) -0.005(4) 0.000(4) -0.020(4)
O11 0.077(6) 0.072(6) 0.068(5) -0.014(5) -0.032(5) -0.012(5)
O12 0.107(10) 0.154(14) 0.149(13) 0.027(11) -0.014(9) -0.053(10)
O13 0.078(6) 0.052(5) 0.068(5) -0.022(4) -0.007(4) -0.024(4)
O14 0.070(8) 0.202(16) 0.149(12) 0.016(11) -0.056(8) -0.038(10)
O15 0.075(7) 0.148(10) 0.076(7) 0.000(6) 0.001(5) -0.047(7)
O16 0.142(13) 0.191(14) 0.102(9) -0.046(9) 0.001(8) -0.108(12)
N1 0.036(5) 0.050(5) 0.053(6) 0.004(4) 0.007(4) -0.007(4)
N2 0.045(5) 0.049(5) 0.040(5) -0.006(4) 0.000(4) -0.004(5)
N3 0.043(5) 0.040(5) 0.045(5) 0.002(4) -0.010(4) -0.004(4)
N4 0.043(6) 0.038(5) 0.046(5) 0.003(4) -0.010(4) 0.001(4)
N5 0.031(5) 0.039(5) 0.042(5) 0.000(4) -0.001(4) -0.005(4)
N6 0.037(5) 0.042(5) 0.033(4) 0.002(4) 0.000(4) -0.009(4)
N7 0.046(5) 0.041(5) 0.034(4) 0.002(4) -0.007(4) -0.003(4)
N8 0.041(5) 0.049(5) 0.039(5) 0.009(4) -0.006(4) -0.011(4)
N9 0.061(6) 0.040(5) 0.032(4) -0.002(4) -0.002(4) 0.000(4)
N10 0.033(5) 0.041(5) 0.047(5) -0.011(4) -0.004(4) -0.001(4)
N11 0.044(5) 0.045(5) 0.029(4) 0.000(4) -0.003(4) -0.003(4)
N12 0.042(5) 0.047(5) 0.035(5) 0.003(4) -0.010(4) -0.001(4)
C1 0.050(7) 0.041(6) 0.031(5) -0.008(4) 0.004(5) 0.006(5)
C2 0.039(6) 0.026(5) 0.044(6) -0.002(4) -0.001(4) -0.002(4)
C3 0.041(6) 0.042(6) 0.029(5) 0.003(4) -0.007(4) 0.005(5)
C4 0.043(6) 0.043(6) 0.038(6) 0.000(5) -0.002(5) -0.011(5)
C5 0.047(6) 0.048(6) 0.042(6) 0.006(5) 0.002(5) 0.008(5)
C6 0.059(8) 0.040(6) 0.066(8) -0.014(5) -0.016(6) 0.002(5)
C7 0.083(9) 0.048(6) 0.044(6) -0.013(5) -0.018(6) 0.009(6)
C8 0.047(7) 0.065(8) 0.048(7) -0.006(6) 0.000(6) 0.003(6)
C16 0.049(7) 0.055(7) 0.034(6) -0.005(5) 0.004(5) -0.008(5)
C17 0.078(9) 0.054(7) 0.042(6) -0.005(5) -0.017(6) 0.001(6)
C18 0.130(13) 0.046(7) 0.058(8) -0.013(6) -0.035(8) 0.008(8)
C19 0.108(11) 0.045(7) 0.058(8) -0.007(6) -0.030(7) -0.009(7)
C20 0.086(9) 0.060(8) 0.036(6) 0.007(5) -0.016(6) -0.005(7)
C21 0.060(7) 0.040(6) 0.044(6) -0.004(5) 0.000(5) 0.004(5)
C22 0.250(26) 0.060(9) 0.100(13) -0.001(9) -0.105(15) -0.030(12)
C23 0.062(8) 0.050(7) 0.044(6) -0.008(5) -0.003(6) 0.016(6)
C24 0.043(7) 0.053(7) 0.050(6) -0.006(5) -0.003(5) 0.003(6)
C25 0.071(10) 0.059(8) 0.109(12) 0.020(8) -0.044(9) -0.011(7)
C26 0.101(12) 0.054(8) 0.119(13) 0.024(8) -0.062(10) -0.016(8)
C27 0.047(8) 0.092(10) 0.067(8) -0.009(7) -0.025(6) 0.002(7)
C28 0.059(8) 0.065(8) 0.070(8) 0.013(7) 0.002(7) 0.004(7)
C29 0.031(6) 0.071(8) 0.072(8) 0.017(7) -0.004(6) 0.000(6)
C30 0.072(10) 0.130(14) 0.071(10) 0.002(9) -0.015(8) -0.002(10)
C31 0.069(8) 0.027(5) 0.048(6) -0.009(5) -0.013(6) 0.010(5)
C32 0.066(8) 0.051(7) 0.073(8) -0.025(6) -0.006(6) -0.011(6)
C33 0.069(10) 0.065(8) 0.095(11) -0.033(8) -0.006(8) -0.001(7)
C34 0.091(11) 0.042(7) 0.059(7) -0.021(6) -0.004(7) -0.013(7)
C35 0.069(9) 0.072(9) 0.079(9) -0.034(7) 0.001(7) -0.037(7)
C36 0.064(9) 0.043(6) 0.078(9) -0.025(6) -0.007(6) -0.006(6)
C37 0.113(15) 0.089(12) 0.127(15) -0.034(11) -0.010(12) -0.029(11)
C38 0.041(6) 0.048(6) 0.032(5) -0.002(5) -0.004(5) -0.002(5)
C39 0.046(7) 0.035(5) 0.040(6) 0.002(4) -0.013(5) -0.005(5)
C40 0.059(7) 0.051(6) 0.039(6) -0.007(5) -0.001(5) -0.012(6)
C41 0.078(9) 0.055(7) 0.044(7) -0.004(5) -0.008(6) -0.017(7)
C42 0.103(12) 0.048(7) 0.055(8) -0.007(6) -0.032(8) -0.020(7)
C43 0.065(9) 0.044(7) 0.097(11) -0.011(7) -0.030(8) -0.012(6)
C44 0.055(8) 0.048(7) 0.070(8) -0.007(6) -0.009(6) -0.007(6)
C45 0.098(15) 0.125(16) 0.213(25) -0.079(16) -0.076(16) 0.029(13)
C46 0.034(6) 0.040(6) 0.036(5) 0.004(4) -0.002(4) -0.008(5)
C47 0.039(6) 0.038(6) 0.047(6) -0.006(5) -0.003(5) -0.012(5)
C48 0.059(7) 0.052(7) 0.041(6) 0.004(5) -0.010(5) -0.016(6)
C49 0.043(6) 0.042(6) 0.044(6) -0.005(5) -0.006(5) -0.013(5)
C50 0.044(6) 0.051(6) 0.042(6) -0.008(5) -0.009(5) -0.016(5)
C51 0.045(6) 0.041(6) 0.034(5) -0.003(4) 0.001(5) -0.009(5)
C52 0.063(8) 0.056(7) 0.050(7) 0.005(6) 0.007(6) -0.031(6)
C53 0.057(7) 0.050(6) 0.029(5) 0.003(5) -0.004(5) -0.001(6)
C54 0.031(5) 0.053(6) 0.025(5) 0.007(4) 0.000(4) -0.008(5)
C55 0.061(7) 0.045(6) 0.044(6) -0.003(5) -0.013(5) -0.014(6)
C56 0.061(7) 0.041(6) 0.054(7) -0.010(5) -0.007(6) -0.017(5)
C57 0.044(6) 0.047(6) 0.049(6) -0.011(5) -0.001(5) -0.012(5)
C58 0.051(7) 0.056(7) 0.052(7) -0.001(5) -0.012(5) -0.002(6)
C59 0.058(7) 0.036(6) 0.053(7) -0.003(5) -0.021(5) -0.004(5)
C60 0.084(10) 0.091(10) 0.063(8) 0.000(7) -0.040(7) -0.017(8)
C61 0.046(7) 0.069(8) 0.040(6) 0.021(6) -0.014(5) -0.022(6)
C62 0.080(10) 0.090(10) 0.065(9) 0.013(8) -0.025(7) -0.040(9)
C63 0.088(11) 0.098(11) 0.093(12) 0.009(9) -0.041(10) -0.054(10)
C64 0.057(9) 0.106(13) 0.076(10) 0.030(9) 0.014(8) -0.030(9)
C65 0.072(10) 0.093(12) 0.085(11) 0.015(9) 0.004(8) -0.028(9)
C66 0.077(9) 0.069(8) 0.054(8) 0.010(6) 0.002(7) -0.028(7)
C67 0.248(35) 0.135(22) 0.181(27) 0.010(19) -0.116(25) -0.058(22)
C68 0.044(7) 0.049(7) 0.042(6) -0.002(5) -0.014(5) 0.002(5)
C69 0.054(7) 0.037(6) 0.031(5) -0.001(4) -0.014(5) -0.002(5)
C70 0.068(8) 0.038(6) 0.043(6) -0.003(5) -0.011(6) 0.001(6)
C71 0.051(7) 0.052(6) 0.047(6) -0.015(5) -0.003(5) -0.012(5)
C72 0.068(8) 0.048(6) 0.040(6) -0.008(5) -0.015(6) -0.008(6)
C73 0.071(9) 0.051(7) 0.050(7) -0.016(5) 0.000(6) -0.002(6)
C74 0.051(7) 0.044(6) 0.052(7) -0.007(5) -0.007(5) 0.000(5)
C75 0.115(12) 0.061(8) 0.057(8) -0.014(6) 0.001(8) -0.043(8)
C76 0.029(6) 0.071(8) 0.044(6) -0.020(6) -0.007(5) 0.006(6)
C77 0.051(8) 0.072(8) 0.062(8) -0.006(6) -0.013(6) 0.005(6)
C78 0.057(9) 0.124(14) 0.072(10) -0.010(9) -0.021(8) 0.017(10)
C79 0.030(7) 0.172(17) 0.066(9) 0.000(10) -0.009(6) -0.018(10)
C80 0.060(9) 0.169(18) 0.078(10) 0.005(11) -0.022(8) -0.051(11)
C81 0.046(8) 0.100(11) 0.068(8) -0.001(7) -0.012(6) -0.019(7)
C83 0.054(7) 0.046(6) 0.031(5) -0.001(5) -0.004(5) -0.003(5)
C84 0.040(6) 0.055(6) 0.034(6) -0.004(5) -0.002(5) -0.003(5)
C85 0.056(7) 0.056(7) 0.039(6) 0.004(5) 0.006(5) -0.017(6)
C86 0.056(8) 0.084(9) 0.071(9) 0.000(7) -0.027(7) -0.019(7)
C87 0.056(8) 0.077(9) 0.070(9) -0.002(7) 0.004(7) -0.024(7)
C88 0.082(10) 0.089(10) 0.046(7) 0.001(7) 0.001(7) -0.032(8)
C89 0.061(8) 0.060(7) 0.044(6) 0.004(5) -0.006(6) -0.023(6)
C90 0.099(14) 0.197(22) 0.091(13) 0.007(13) 0.031(10) -0.086(15)
C91 0.051(7) 0.039(6) 0.033(5) -0.001(4) -0.003(5) -0.009(5)
C92 0.054(8) 0.064(7) 0.055(7) -0.016(6) -0.002(6) -0.012(6)
C93 0.060(9) 0.126(13) 0.065(9) -0.034(9) -0.010(7) -0.030(9)
C94 0.129(15) 0.089(11) 0.069(10) -0.041(9) 0.021(10) -0.063(11)
C95 0.140(17) 0.062(9) 0.080(11) -0.030(8) -0.022(11) 0.000(10)
C96 0.087(10) 0.056(8) 0.070(8) -0.018(7) -0.034(7) 0.012(7)
C97 0.142(28) 0.551(83) 0.356(57) -0.313(59) 0.029(31) -0.142(42)
C98 0.091(11) 0.074(9) 0.087(10) -0.016(8) -0.028(8) -0.010(8)
C99 0.199(26) 0.137(20) 0.143(20) 0.054(16) -0.082(19) -0.071(19)
C100 0.147(25) 0.211(31) 0.213(32) 0.041(25) 0.006(22) -0.015(23)

loop_
_atom_site_label
_atom_site_type_symbol
_atom_site_fract_x
_atom_site_fract_y
_atom_site_fract_z
_atom_site_U_iso_or_equiv
_atom_site_thermal_displace_type
_atom_site_occupancy
_atom_site_calc_flag
_atom_site_refinement_flags
_atom_site_disorder_group
Mo1 Mo 0.32273(5) 0.16051(5) 0.31150(5) 0.0385(3) Uani 1 d . .
Mo2 Mo 0.24356(5) 0.09282(5) 0.28439(5) 0.0385(3) Uani 1 d . .
Mo3 Mo -0.06358(5) 0.67265(5) 0.19162(5) 0.0372(3) Uani 1 d . .
Mo4 Mo -0.15980(5) 0.61384(5) 0.17994(5) 0.0384(3) Uani 1 d . .
Cl1 Cl 0.1536(2) 0.3806(2) 0.4645(2) 0.0817(10) Uani 1 d . .
Cl2 Cl 0.2890(4) 0.4614(3) 0.3813(3) 0.130(2) Uani 1 d . .
Cl3 Cl 0.6403(5) 0.3403(5) 0.5736(5) 0.188(3) Uani 1 d . .
Cl4 Cl 0.6462(4) 0.1969(8) 0.5170(5) 0.248(6) Uani 1 d . .
Cl5 Cl 0.8510(9) 0.2871(8) 0.2269(6) 0.291(7) Uani 1 d . .
Cl6 Cl 0.7300(9) 0.3844(10) 0.1432(9) 0.317(7) Uani 1 d . .
Cl7 Cl 0.4874(8) 0.0298(7) 0.1051(8) 0.304(7) Uani 1 d . .
Cl8 Cl 0.6114(10) -0.0271(9) 0.1788(13) 0.419(13) Uani 1 d . .
O5A O 0.5732(22) 0.4446(19) 0.1484(14) 0.164(11) Uani 0.505(14) d P 1
C10A C 0.4252(18) 0.3221(16) 0.2327(17) 0.059(8) Uiso 0.505(14) d P 1
H10A H 0.3932(18) 0.3121(16) 0.2778(17) 0.071 Uiso 0.505(14) calc PR 1
C11A C 0.4743(21) 0.3792(20) 0.2216(20) 0.090(10) Uiso 0.505(14) d P 1
H11A H 0.4699(21) 0.4141(20) 0.2530(20) 0.108 Uiso 0.505(14) calc PR 1
C12A C 0.5316(21) 0.3828(19) 0.1608(19) 0.086(9) Uiso 0.505(14) d P 1
C13A C 0.5380(24) 0.3317(23) 0.1130(22) 0.095(10) Uiso 0.505(14) d P 1
H13A H 0.5794(24) 0.3330(23) 0.0738(22) 0.114 Uiso 0.505(14) calc PR 1
C14A C 0.4779(26) 0.2768(25) 0.1265(24) 0.090(14) Uiso 0.505(14) d P 1
H14A H 0.4843(26) 0.2420(25) 0.0948(24) 0.108 Uiso 0.505(14) calc PR 1
C15A C 0.6331(32) 0.4558(24) 0.1082(46) 0.253(30) Uani 0.505(14) d P 1
H15A H 0.6512(32) 0.5050(24) 0.1100(46) 0.379 Uiso 0.505(14) d PR 1
H15B H 0.6761(32) 0.4131(24) 0.1193(46) 0.379 Uiso 0.505(14) d PR 1
H15C H 0.6196(32) 0.4585(24) 0.0602(46) 0.379 Uiso 0.505(14) d PR 1
O5B O 0.5717(22) 0.4417(18) 0.0850(15) 0.164(11) Uani 0.495(14) d P 2
C10B C 0.4049(16) 0.3259(14) 0.2089(15) 0.049(7) Uiso 0.495(14) d P 2
H10B H 0.3644(16) 0.3279(14) 0.2484(15) 0.058 Uiso 0.495(14) calc PR 2
C11B C 0.4564(21) 0.3867(20) 0.1825(19) 0.083(9) Uiso 0.495(14) d P 2
H11B H 0.4550(21) 0.4274(20) 0.2072(19) 0.099 Uiso 0.495(14) calc PR 2
C12B C 0.5115(19) 0.3834(19) 0.1155(17) 0.072(8) Uiso 0.495(14) d P 2
C13B C 0.5172(21) 0.3280(19) 0.0751(20) 0.083(9) Uiso 0.495(14) d P 2
H13B H 0.5519(21) 0.3283(19) 0.0316(20) 0.099 Uiso 0.495(14) calc PR 2
C14B C 0.4674(21) 0.2723(21) 0.1048(20) 0.067(10) Uiso 0.495(14) d P 2
H14B H 0.4645(21) 0.2333(21) 0.0793(20) 0.080 Uiso 0.495(14) calc PR 2
C15B C 0.5617(31) 0.5084(24) 0.1055(46) 0.253(30) Uani 0.495(14) d P 2
H15D H 0.6051(31) 0.5390(24) 0.0810(46) 0.379 Uiso 0.495(14) calc PR 2
H15E H 0.5626(31) 0.4988(24) 0.1574(46) 0.379 Uiso 0.495(14) calc PR 2
H15F H 0.5098(31) 0.5372(24) 0.0936(46) 0.379 Uiso 0.495(14) calc PR 2
C82A C -0.5933(17) 0.8128(23) 0.0483(16) 0.117(10) Uani 0.58(2) d P 3
H82A H -0.6448(17) 0.8069(23) 0.0344(16) 0.175 Uiso 0.58(2) calc PR 3
H82B H -0.5615(17) 0.8424(23) 0.0073(16) 0.175 Uiso 0.58(2) calc PR 3
H82C H -0.6030(17) 0.8407(23) 0.0876(16) 0.175 Uiso 0.58(2) calc PR 3
C82B C -0.5772(26) 0.6603(34) 0.0764(22) 0.117(10) Uani 0.42(2) d P 4
H82D H -0.6302(26) 0.6714(34) 0.0593(22) 0.175 Uiso 0.42(2) calc PR 4
H82E H -0.5823(26) 0.6310(34) 0.1260(22) 0.175 Uiso 0.42(2) calc PR 4
H82F H -0.5404(26) 0.6293(34) 0.0463(22) 0.175 Uiso 0.42(2) calc PR 4
O1 O 0.2333(4) 0.2627(4) 0.3035(3) 0.0366(15) Uani 1 d . .
O2 O 0.1503(4) 0.1925(4) 0.2695(3) 0.038(2) Uani 1 d . .
O3 O 0.0195(4) 0.5664(4) 0.2072(3) 0.037(2) Uani 1 d . .
O4 O -0.0818(4) 0.5021(4) 0.1945(4) 0.043(2) Uani 1 d . .
O6 O 0.1108(8) 0.0515(6) -0.0300(5) 0.095(3) Uani 1 d . .
O7 O 0.7320(6) 0.0811(7) 0.3834(6) 0.088(3) Uani 1 d . .
O8 O 0.2745(7) -0.2923(6) 0.2228(6) 0.089(3) Uani 1 d . .
O9 O 0.3645(8) 0.2458(7) 0.6532(7) 0.104(4) Uani 1 d . .
O10 O -0.0500(5) -0.1470(4) 0.4909(4) 0.056(2) Uani 1 d . .
O11 O 0.1374(6) 0.6751(5) 0.4874(5) 0.069(2) Uani 1 d . .
O12 O -0.4697(9) 0.4267(10) 0.4228(9) 0.142(6) Uani 1 d . .
O13 O -0.0428(5) 1.0575(5) 0.2382(4) 0.063(2) Uani 1 d . .
O14 O -0.5465(7) 0.7314(12) 0.0728(8) 0.142(6) Uani 1 d . .
O15 O 0.2711(6) 0.8122(8) -0.0566(6) 0.101(4) Uani 1 d . .
O16 O -0.2576(10) 0.4606(10) -0.1018(7) 0.135(5) Uani 1 d . .
N1 N 0.3621(5) 0.2106(5) 0.1991(5) 0.050(2) Uani 1 d . .
N2 N 0.2808(5) 0.1301(5) 0.1697(4) 0.046(2) Uani 1 d . .
N3 N 0.4195(5) 0.0642(5) 0.3191(5) 0.044(2) Uani 1 d . .
N4 N 0.3308(5) -0.0105(5) 0.2925(5) 0.045(2) Uani 1 d . .
N5 N 0.2822(5) 0.1287(5) 0.4258(4) 0.039(2) Uani 1 d . .
N6 N 0.1944(5) 0.0558(5) 0.3962(4) 0.039(2) Uani 1 d . .
N7 N -0.0889(5) 0.6470(5) 0.3077(4) 0.042(2) Uani 1 d . .
N8 N -0.1955(5) 0.5831(5) 0.2950(4) 0.045(2) Uani 1 d . .
N9 N -0.1384(6) 0.7836(5) 0.1830(4) 0.046(2) Uani 1 d . .
N10 N -0.2430(5) 0.7196(5) 0.1664(4) 0.041(2) Uani 1 d . .
N11 N -0.0191(5) 0.6887(5) 0.0761(4) 0.041(2) Uani 1 d . .
N12 N -0.1274(5) 0.6252(5) 0.0660(4) 0.043(2) Uani 1 d . .
C1 C 0.1670(7) 0.2580(6) 0.2798(5) 0.043(3) Uani 1 d . .
C2 C 0.1109(6) 0.3314(5) 0.2582(5) 0.038(2) Uani 1 d . .
C3 C -0.0089(6) 0.5023(6) 0.2074(5) 0.040(2) Uani 1 d . .
C4 C 0.0426(6) 0.4253(6) 0.2287(5) 0.043(2) Uani 1 d . .
C5 C 0.0263(7) 0.3596(6) 0.2978(6) 0.050(3) Uani 1 d . .
H5A H -0.0181(7) 0.3291(6) 0.2983(6) 0.060 Uiso 1 calc R .
H5B H 0.0271(7) 0.3740(6) 0.3442(6) 0.060 Uiso 1 calc R .
C6 C 0.1311(7) 0.4165(6) 0.2479(7) 0.054(3) Uani 1 d . .
H6A H 0.1726(7) 0.4332(6) 0.2076(7) 0.065 Uiso 1 calc R .
H6B H 0.1370(7) 0.4334(6) 0.2920(7) 0.065 Uiso 1 calc R .
C7 C 0.0705(8) 0.3586(7) 0.1866(6) 0.059(3) Uani 1 d . .
H7A H 0.1077(8) 0.3715(7) 0.1420(6) 0.070 Uiso 1 calc R .
H7B H 0.0282(8) 0.3281(7) 0.1817(6) 0.070 Uiso 1 calc R .
C8 C 0.3298(7) 0.1850(7) 0.1493(6) 0.056(3) Uani 1 d . .
H8A H 0.3424(7) 0.2066(7) 0.0999(6) 0.067 Uiso 1 calc R .
C9 C 0.4165(8) 0.2701(7) 0.1768(7) 0.060(3) Uiso 1 d . .
C16 C 0.2406(7) 0.1099(7) 0.1158(5) 0.047(3) Uani 1 d . .
C17 C 0.2446(8) 0.0323(7) 0.1117(6) 0.059(3) Uani 1 d . .
H17A H 0.2753(8) -0.0066(7) 0.1423(6) 0.071 Uiso 1 calc R .
C18 C 0.2040(10) 0.0113(7) 0.0632(7) 0.077(4) Uani 1 d . .
H18A H 0.2083(10) -0.0421(7) 0.0614(7) 0.092 Uiso 1 calc R .
C19 C 0.1575(10) 0.0654(7) 0.0174(7) 0.069(4) Uani 1 d . .
C20 C 0.1541(8) 0.1452(7) 0.0199(6) 0.063(3) Uani 1 d . .
H20A H 0.1247(8) 0.1837(7) -0.0123(6) 0.076 Uiso 1 calc R .
C21 C 0.1935(7) 0.1681(6) 0.0695(6) 0.051(3) Uani 1 d . .
H21A H 0.1891(7) 0.2214(6) 0.0721(6) 0.061 Uiso 1 calc R .
C22 C 0.1140(15) -0.0287(9) -0.0337(10) 0.129(9) Uani 1 d . .
H22A H 0.0792(15) -0.0329(9) -0.0684(10) 0.194 Uiso 1 calc R .
H22B H 0.0954(15) -0.0589(9) 0.0134(10) 0.194 Uiso 1 calc R .
H22C H 0.1694(15) -0.0491(9) -0.0488(10) 0.194 Uiso 1 calc R .
C23 C 0.4021(8) -0.0038(7) 0.3092(6) 0.055(3) Uani 1 d . .
H23A H 0.4417(8) -0.0479(7) 0.3143(6) 0.066 Uiso 1 calc R .
C24 C 0.4984(7) 0.0702(7) 0.3375(6) 0.050(3) Uani 1 d . .
C25 C 0.5370(9) 0.0125(8) 0.3867(9) 0.082(5) Uani 1 d . .
H25A H 0.5103(9) -0.0309(8) 0.4114(9) 0.099 Uiso 1 calc R .
C26 C 0.6143(10) 0.0172(8) 0.4008(9) 0.092(5) Uani 1 d . .
H26A H 0.6406(10) -0.0240(8) 0.4330(9) 0.111 Uiso 1 calc R .
C27 C 0.6535(8) 0.0833(9) 0.3669(7) 0.069(4) Uani 1 d . .
C28 C 0.6154(8) 0.1430(8) 0.3202(7) 0.071(4) Uani 1 d . .
H28A H 0.6400(8) 0.1886(8) 0.2984(7) 0.086 Uiso 1 calc R .
C29 C 0.5373(7) 0.1341(8) 0.3056(7) 0.064(4) Uani 1 d . .
H29A H 0.5112(7) 0.1743(8) 0.2723(7) 0.077 Uiso 1 calc R .
C30 C 0.7752(10) 0.1471(11) 0.3479(8) 0.095(5) Uani 1 d . .
H30A H 0.8288(10) 0.1390(11) 0.3635(8) 0.142 Uiso 1 calc R .
H30B H 0.7454(10) 0.1949(11) 0.3605(8) 0.142 Uiso 1 calc R .
H30C H 0.7806(10) 0.1518(11) 0.2960(8) 0.142 Uiso 1 calc R .
C31 C 0.3168(8) -0.0834(6) 0.2760(6) 0.049(3) Uani 1 d . .
C32 C 0.3787(8) -0.1306(7) 0.2422(7) 0.062(3) Uani 1 d . .
H32A H 0.4313(8) -0.1156(7) 0.2300(7) 0.074 Uiso 1 calc R .
C33 C 0.3622(9) -0.1995(8) 0.2268(8) 0.075(4) Uani 1 d . .
H33A H 0.4045(9) -0.2313(8) 0.2051(8) 0.090 Uiso 1 calc R .
C34 C 0.2868(9) -0.2225(7) 0.2420(7) 0.062(3) Uani 1 d . .
C35 C 0.2241(9) -0.1746(8) 0.2729(7) 0.068(4) Uani 1 d . .
H35A H 0.1713(9) -0.1894(8) 0.2824(7) 0.082 Uiso 1 calc R .
C36 C 0.2374(8) -0.1055(7) 0.2899(7) 0.060(3) Uani 1 d . .
H36A H 0.1942(8) -0.0737(7) 0.3104(7) 0.072 Uiso 1 calc R .
C37 C 0.2049(12) -0.3307(10) 0.2550(11) 0.106(6) Uani 1 d . .
H37A H 0.2060(12) -0.3774(10) 0.2359(11) 0.159 Uiso 1 calc R .
H37B H 0.1561(12) -0.2952(10) 0.2442(11) 0.159 Uiso 1 calc R .
H37C H 0.2054(12) -0.3455(10) 0.3069(11) 0.159 Uiso 1 calc R .
C38 C 0.2236(6) 0.0795(6) 0.4455(5) 0.041(2) Uani 1 d . .
H38A H 0.2044(6) 0.0628(6) 0.4946(5) 0.050 Uiso 1 calc R .
C39 C 0.3030(6) 0.1621(6) 0.4806(5) 0.041(2) Uani 1 d . .
C40 C 0.2452(7) 0.1814(6) 0.5380(5) 0.050(3) Uani 1 d . .
H40A H 0.1906(7) 0.1745(6) 0.5392(5) 0.060 Uiso 1 calc R .
C41 C 0.2683(9) 0.2108(7) 0.5931(6) 0.059(3) Uani 1 d . .
H41A H 0.2290(9) 0.2246(7) 0.6302(6) 0.071 Uiso 1 calc R .
C42 C 0.3480(10) 0.2192(7) 0.5929(7) 0.066(4) Uani 1 d . .
C43 C 0.4069(9) 0.2043(7) 0.5374(8) 0.066(4) Uani 1 d . .
H43A H 0.4609(9) 0.2132(7) 0.5368(8) 0.079 Uiso 1 calc R .
C44 C 0.3832(8) 0.1747(7) 0.4804(7) 0.058(3) Uani 1 d . .
H44A H 0.4226(8) 0.1637(7) 0.4424(7) 0.070 Uiso 1 calc R .
C45 C 0.4399(12) 0.2526(12) 0.6590(14) 0.137(9) Uani 1 d . .
H45A H 0.4416(12) 0.2712(12) 0.7026(14) 0.205 Uiso 1 calc R .
H45B H 0.4614(12) 0.2898(12) 0.6173(14) 0.205 Uiso 1 calc R .
H45C H 0.4725(12) 0.2018(12) 0.6613(14) 0.205 Uiso 1 calc R .
C46 C 0.1337(6) 0.0005(6) 0.4204(5) 0.038(2) Uani 1 d . .
C47 C 0.1466(6) -0.0642(6) 0.4763(5) 0.042(2) Uani 1 d . .
H47A H 0.1949(6) -0.0736(6) 0.4976(5) 0.050 Uiso 1 calc R .
C48 C 0.0868(7) -0.1157(7) 0.5008(6) 0.052(3) Uani 1 d . .
H48A H 0.0960(7) -0.1599(7) 0.5380(6) 0.062 Uiso 1 calc R .
C49 C 0.0142(6) -0.1016(6) 0.4704(6) 0.043(2) Uani 1 d . .
C50 C 0.0044(7) -0.0401(6) 0.4104(5) 0.045(3) Uani 1 d . .
H50A H -0.0411(7) -0.0338(6) 0.3857(5) 0.054 Uiso 1 calc R .
C51 C 0.0636(6) 0.0124(6) 0.3875(5) 0.041(2) Uani 1 d . .
H51A H 0.0553(6) 0.0559(6) 0.3494(5) 0.049 Uiso 1 calc R .
C52 C -0.0432(8) -0.2076(7) 0.5550(6) 0.058(3) Uani 1 d . .
H52A H -0.0904(8) -0.2359(7) 0.5650(6) 0.087 Uiso 1 calc R .
H52B H -0.0402(8) -0.1840(7) 0.5955(6) 0.087 Uiso 1 calc R .
H52C H 0.0056(8) -0.2438(7) 0.5476(6) 0.087 Uiso 1 calc R .
C53 C -0.1496(7) 0.6025(6) 0.3378(5) 0.048(3) Uani 1 d . .
H53A H -0.1592(7) 0.5855(6) 0.3882(5) 0.057 Uiso 1 calc R .
C54 C -0.0304(6) 0.6517(6) 0.3528(5) 0.039(2) Uani 1 d . .
C55 C -0.0069(7) 0.7255(6) 0.3544(6) 0.050(3) Uani 1 d . .
H55A H -0.0300(7) 0.7715(6) 0.3253(6) 0.059 Uiso 1 calc R .
C56 C 0.0502(7) 0.7310(6) 0.3987(6) 0.051(3) Uani 1 d . .
H56A H 0.0664(7) 0.7800(6) 0.3981(6) 0.061 Uiso 1 calc R .
C57 C 0.0832(7) 0.6626(6) 0.4441(6) 0.046(3) Uani 1 d . .
C58 C 0.0621(7) 0.5904(7) 0.4433(6) 0.054(3) Uani 1 d . .
H58A H 0.0852(7) 0.5450(7) 0.4731(6) 0.065 Uiso 1 calc R .
C59 C 0.0058(7) 0.5844(6) 0.3979(6) 0.049(3) Uani 1 d . .
H59A H -0.0079(7) 0.5346(6) 0.3977(6) 0.059 Uiso 1 calc R .
C60 C 0.1681(9) 0.6083(9) 0.5379(7) 0.078(4) Uani 1 d . .
H60A H 0.2050(9) 0.6240(9) 0.5649(7) 0.117 Uiso 1 calc R .
H60B H 0.1969(9) 0.5687(9) 0.5122(7) 0.117 Uiso 1 calc R .
H60C H 0.1233(9) 0.5868(9) 0.5710(7) 0.117 Uiso 1 calc R .
C61 C -0.2640(7) 0.5414(7) 0.3296(6) 0.054(3) Uani 1 d . .
C62 C -0.2800(9) 0.4805(9) 0.3002(8) 0.078(4) Uani 1 d . .
H62A H -0.2459(9) 0.4662(9) 0.2603(8) 0.094 Uiso 1 calc R .
C63 C -0.3485(10) 0.4402(10) 0.3311(9) 0.090(5) Uani 1 d . .
H63A H -0.3600(10) 0.3990(10) 0.3119(9) 0.108 Uiso 1 calc R .
C64 C -0.3972(9) 0.4618(11) 0.3886(9) 0.088(5) Uani 1 d . .
C65 C -0.3815(10) 0.5210(10) 0.4193(9) 0.088(5) Uani 1 d . .
H65A H -0.4152(10) 0.5333(10) 0.4602(9) 0.106 Uiso 1 calc R .
C66 C -0.3156(8) 0.5625(8) 0.3895(7) 0.070(4) Uani 1 d . .
H66A H -0.3056(8) 0.6041(8) 0.4091(7) 0.083 Uiso 1 calc R .
C67 C -0.4808(20) 0.3676(16) 0.3957(15) 0.181(13) Uani 1 d . .
H67A H -0.5300(20) 0.3462(16) 0.4205(15) 0.272 Uiso 1 calc R .
H67B H -0.4347(20) 0.3271(16) 0.4020(15) 0.272 Uiso 1 calc R .
H67C H -0.4858(20) 0.3857(16) 0.3447(15) 0.272 Uiso 1 calc R .
C68 C -0.2166(7) 0.7848(6) 0.1722(5) 0.046(3) Uani 1 d . .
H68A H -0.2521(7) 0.8320(6) 0.1688(5) 0.055 Uiso 1 calc R .
C69 C -0.1139(7) 0.8532(6) 0.1976(5) 0.041(2) Uani 1 d . .
C70 C -0.0349(8) 0.8706(6) 0.1748(6) 0.051(3) Uani 1 d . .
H70A H 0.0013(8) 0.8368(6) 0.1497(6) 0.061 Uiso 1 calc R .
C71 C -0.0069(7) 0.9378(6) 0.1881(6) 0.049(3) Uani 1 d . .
H71A H 0.0469(7) 0.9483(6) 0.1721(6) 0.058 Uiso 1 calc R .
C72 C -0.0608(8) 0.9876(6) 0.2250(6) 0.051(3) Uani 1 d . .
C73 C -0.1397(8) 0.9693(7) 0.2519(6) 0.058(3) Uani 1 d . .
H73A H -0.1754(8) 1.0019(7) 0.2786(6) 0.069 Uiso 1 calc R .
C74 C -0.1651(7) 0.9018(6) 0.2384(6) 0.050(3) Uani 1 d . .
H74A H -0.2177(7) 0.8891(6) 0.2573(6) 0.060 Uiso 1 calc R .
C75 C 0.0297(10) 1.0845(8) 0.2013(7) 0.075(4) Uani 1 d . .
H75A H 0.0362(10) 1.1332(8) 0.2143(7) 0.112 Uiso 1 calc R .
H75B H 0.0278(10) 1.0937(8) 0.1496(7) 0.112 Uiso 1 calc R .
H75C H 0.0752(10) 1.0453(8) 0.2143(7) 0.112 Uiso 1 calc R .
C76 C -0.3209(6) 0.7254(7) 0.1432(6) 0.048(3) Uani 1 d . .
C77 C -0.3507(7) 0.7892(8) 0.0907(7) 0.063(3) Uani 1 d . .
H77A H -0.3194(7) 0.8307(8) 0.0706(7) 0.076 Uiso 1 calc R .
C78 C -0.4262(9) 0.7907(11) 0.0688(8) 0.088(5) Uani 1 d . .
H78A H -0.4463(9) 0.8345(11) 0.0351(8) 0.105 Uiso 1 calc R .
C79 C -0.4710(8) 0.7315(13) 0.0943(8) 0.093(6) Uani 1 d . .
C80 C -0.4420(9) 0.6661(13) 0.1442(8) 0.102(6) Uani 1 d . .
H80A H -0.4725(9) 0.6235(13) 0.1605(8) 0.122 Uiso 1 calc R .
C81 C -0.3683(8) 0.6634(9) 0.1699(7) 0.072(4) Uani 1 d . .
H81A H -0.3502(8) 0.6202(9) 0.2051(7) 0.087 Uiso 1 calc R .
C83 C -0.0584(7) 0.6544(6) 0.0365(5) 0.045(3) Uani 1 d . .
H83A H -0.0370(7) 0.6515(6) -0.0112(5) 0.054 Uiso 1 calc R .
C84 C 0.0515(6) 0.7249(6) 0.0408(5) 0.044(3) Uani 1 d . .
C85 C 0.1146(7) 0.7230(7) 0.0787(6) 0.053(3) Uani 1 d . .
H85A H 0.1092(7) 0.7007(7) 0.1284(6) 0.064 Uiso 1 calc R .
C86 C 0.1856(8) 0.7525(8) 0.0469(7) 0.070(4) Uani 1 d . .
H86A H 0.2273(8) 0.7499(8) 0.0753(7) 0.084 Uiso 1 calc R .
C87 C 0.1974(8) 0.7867(8) -0.0277(7) 0.069(4) Uani 1 d . .
C88 C 0.1320(9) 0.7905(8) -0.0675(7) 0.074(4) Uani 1 d . .
H88A H 0.1371(9) 0.8126(8) -0.1173(7) 0.088 Uiso 1 calc R .
C89 C 0.0597(8) 0.7616(7) -0.0328(6) 0.056(3) Uani 1 d . .
H89A H 0.0157(8) 0.7669(7) -0.0593(6) 0.067 Uiso 1 calc R .
C90 C 0.2887(11) 0.8322(14) -0.1343(9) 0.132(8) Uani 1 d . .
H90A H 0.3424(11) 0.8492(14) -0.1474(9) 0.199 Uiso 1 calc R .
H90B H 0.2485(11) 0.8744(14) -0.1536(9) 0.199 Uiso 1 calc R .
H90C H 0.2870(11) 0.7865(14) -0.1542(9) 0.199 Uiso 1 calc R .
C91 C -0.1617(7) 0.5831(6) 0.0221(5) 0.042(2) Uani 1 d . .
C92 C -0.2375(7) 0.6126(7) 0.0000(6) 0.057(3) Uani 1 d . .
H92A H -0.2658(7) 0.6590(7) 0.0123(6) 0.068 Uiso 1 calc R .
C93 C -0.2711(9) 0.5715(10) -0.0410(7) 0.079(4) Uani 1 d . .
H93A H -0.3225(9) 0.5901(10) -0.0562(7) 0.095 Uiso 1 calc R .
C94 C -0.2284(13) 0.5040(10) -0.0589(8) 0.090(5) Uani 1 d . .
C95 C -0.1558(13) 0.4755(9) -0.0356(9) 0.092(5) Uani 1 d . .
H95A H -0.1275(13) 0.4286(9) -0.0469(9) 0.110 Uiso 1 calc R .
C96 C -0.1242(9) 0.5143(7) 0.0036(7) 0.070(4) Uani 1 d . .
H96A H -0.0735(9) 0.4934(7) 0.0195(7) 0.084 Uiso 1 calc R .
C97 C -0.3265(20) 0.4771(30) -0.1196(23) 0.310(31) Uani 1 d . .
H97A H -0.3352(20) 0.4412(30) -0.1486(23) 0.465 Uiso 1 calc R .
H97B H -0.3328(20) 0.5306(30) -0.1475(23) 0.465 Uiso 1 calc R .
H97C H -0.3660(20) 0.4725(30) -0.0766(23) 0.465 Uiso 1 calc R .
C98 C 0.2551(9) 0.3722(9) 0.4201(8) 0.082(4) Uani 1 d . .
H98A H 0.2913(9) 0.3430(9) 0.4553(8) 0.099 Uiso 1 calc R .
H98B H 0.2580(9) 0.3418(9) 0.3826(8) 0.099 Uiso 1 calc R .
C99 C 0.6814(17) 0.2468(13) 0.5677(13) 0.161(11) Uani 1 d . .
H99A H 0.7394(17) 0.2486(13) 0.5507(13) 0.193 Uiso 1 calc R .
H99B H 0.6777(17) 0.2152(13) 0.6171(13) 0.193 Uiso 1 calc R .
C100 C 0.8437(18) 0.3646(19) 0.1546(18) 0.207(14) Uani 1 d . .
H10C H 0.8762(18) 0.3510(19) 0.1111(18) 0.249 Uiso 1 calc R .
H10D H 0.8625(18) 0.4108(19) 0.1643(18) 0.249 Uiso 1 calc R .
C101 C 0.5871(38) 0.0175(36) 0.0655(35) 0.388(33) Uiso 1 d . .
H10E H 0.6096(38) 0.0664(36) 0.0414(35) 0.466 Uiso 1 calc R .
H10F H 0.5989(38) -0.0220(36) 0.0352(35) 0.466 Uiso 1 calc R .

loop_
_atom_type_symbol
_atom_type_description
_atom_type_scat_dispersion_real
_atom_type_scat_dispersion_imag
_atom_type_scat_source
C C 0.0033 0.0016 'International Tables Vol C Tables 4.2.6.8 and 6.1.1.4'
H H 0.0000 0.0000 'International Tables Vol C Tables 4.2.6.8 and 6.1.1.4'
N N 0.0061 0.0033 'International Tables Vol C Tables 4.2.6.8 and 6.1.1.4'
O O 0.0106 0.0060 'International Tables Vol C Tables 4.2.6.8 and 6.1.1.4'
Cl Cl 0.1484 0.1585 'International Tables Vol C Tables 4.2.6.8 and 6.1.1.4'
Mo Mo -1.6832 0.6857 'International Tables Vol C Tables 4.2.6.8 and 6.1.1.4'

loop_
_geom_angle_atom_site_label_1
_geom_angle_atom_site_label_2
_geom_angle_atom_site_label_3
_geom_angle
_geom_angle_site_symmetry_1
_geom_angle_site_symmetry_3
_geom_angle_publ_flag
Mo2 Mo1 O1 92.2(2) . . y
Mo2 Mo1 N3 92.1(2) . . y
O1 Mo1 N3 175.5(3) . . y
Mo2 Mo1 N5 93.1(2) . . y
O1 Mo1 N5 89.5(3) . . y
N3 Mo1 N5 91.6(3) . . y
Mo2 Mo1 N1 93.0(3) . . y
O1 Mo1 N1 84.2(3) . . y
N3 Mo1 N1 94.3(3) . . y
N5 Mo1 N1 171.3(3) . . y
Mo1 Mo2 N4 93.4(3) . . y
Mo1 Mo2 O2 91.6(2) . . y
N4 Mo2 O2 174.6(3) . . y
Mo1 Mo2 N6 92.1(2) . . y
N4 Mo2 N6 90.6(3) . . y
O2 Mo2 N6 91.4(3) . . y
Mo1 Mo2 N2 92.5(3) . . y
N4 Mo2 N2 92.4(3) . . y
O2 Mo2 N2 85.2(3) . . y
N6 Mo2 N2 174.3(3) . . y
Mo4 Mo3 N9 92.7(3) . . y
Mo4 Mo3 O3 93.0(2) . . y
N9 Mo3 O3 173.6(3) . . y
Mo4 Mo3 N7 92.6(2) . . y
N9 Mo3 N7 92.1(3) . . y
O3 Mo3 N7 84.8(3) . . y
Mo4 Mo3 N11 92.0(2) . . y
N9 Mo3 N11 95.3(3) . . y
O3 Mo3 N11 87.3(3) . . y
N7 Mo3 N11 171.1(3) . . y
Mo3 Mo4 N12 93.8(2) . . y
Mo3 Mo4 N10 92.9(2) . . y
N12 Mo4 N10 92.5(3) . . y
Mo3 Mo4 N8 93.1(2) . . y
N12 Mo4 N8 170.7(3) . . y
N10 Mo4 N8 93.5(3) . . y
Mo3 Mo4 O4 90.7(2) . . y
N12 Mo4 O4 88.1(3) . . y
N10 Mo4 O4 176.3(3) . . y
N8 Mo4 O4 85.5(3) . . y
C100 Cl6 C15A 151.1(18) . . n
C15A O5A C12A 127.7(38) . . n
C11A C10A C9 126.4(27) . . n
C10A C11A C12A 115.6(33) . . n
O5A C12A C11A 113.3(31) . . n
O5A C12A C13A 123.7(32) . . n
C11A C12A C13A 122.7(35) . . n
C12A C13A C14A 117.4(36) . . n
C9 C14A C13A 128.0(39) . . n
O5A C15A Cl6 112.0(50) . . n
C15B O5B C12B 119.7(36) . . n
C9 C10B C11B 116.7(25) . . n
C10B C11B C12B 117.8(30) . . n
C13B C12B C11B 125.6(31) . . n
C13B C12B O5B 112.0(27) . . n
C11B C12B O5B 122.3(28) . . n
C14B C13B C12B 112.3(33) . . n
C13B C14B C9 122.9(31) . . n
C1 O1 Mo1 117.0(6) . . y
C1 O2 Mo2 117.0(6) . . y
C3 O3 Mo3 116.7(6) . . y
C3 O4 Mo4 117.4(6) . . y
C19 O6 C22 115.2(11) . . n
C27 O7 C30 117.0(11) . . n
C34 O8 C37 120.2(12) . . n
C45 O9 C42 118.9(16) . . n
C49 O10 C52 115.4(8) . . n
C57 O11 C60 116.7(9) . . n
C67 O12 C64 112.8(23) . . n
C72 O13 C75 116.3(9) . . n
C79 O14 C82B 120.8(24) . . n
C79 O14 C82A 115.4(20) . . n
C87 O15 C90 118.0(12) . . n
C97 O16 C94 121.5(25) . . n
C8 N1 C9 120.4(10) . . y
C8 N1 Mo1 116.0(8) . . y
C9 N1 Mo1 123.5(8) . . y
C8 N2 C16 118.9(9) . . y
C8 N2 Mo2 117.6(8) . . y
C16 N2 Mo2 122.0(7) . . y
C23 N3 C24 120.6(9) . . y
C23 N3 Mo1 116.5(7) . . y
C24 N3 Mo1 122.8(7) . . y
C23 N4 C31 119.7(9) . . y
C23 N4 Mo2 116.4(7) . . y
C31 N4 Mo2 123.7(7) . . y
C38 N5 C39 117.1(8) . . y
C38 N5 Mo1 116.4(7) . . y
C39 N5 Mo1 126.0(6) . . y
C38 N6 C46 117.6(8) . . y
C38 N6 Mo2 118.7(7) . . y
C46 N6 Mo2 123.6(6) . . y
C53 N7 C54 117.3(8) . . y
C53 N7 Mo3 117.5(7) . . y
C54 N7 Mo3 121.9(6) . . y
C53 N8 C61 117.4(9) . . y
C53 N8 Mo4 117.3(7) . . y
C61 N8 Mo4 125.3(7) . . y
C68 N9 C69 118.6(9) . . y
C68 N9 Mo3 116.9(7) . . y
C69 N9 Mo3 123.9(7) . . y
C68 N10 C76 118.4(9) . . y
C68 N10 Mo4 117.5(7) . . y
C76 N10 Mo4 123.7(7) . . y
C83 N11 C84 117.8(8) . . y
C83 N11 Mo3 116.0(7) . . y
C84 N11 Mo3 125.9(7) . . y
C83 N12 C91 115.9(8) . . y
C83 N12 Mo4 117.7(7) . . y
C91 N12 Mo4 123.9(6) . . y
O1 C1 O2 121.7(9) . . y
O1 C1 C2 119.1(9) . . y
O2 C1 C2 119.0(10) . . y
C1 C2 C6 125.9(9) . . y
C1 C2 C7 127.2(9) . . y
C6 C2 C7 87.9(8) . . y
C1 C2 C5 128.9(8) . . y
C6 C2 C5 86.8(8) . . y
C7 C2 C5 86.4(8) . . y
C1 C2 C4 178.2(8) . . y
C6 C2 C4 52.9(6) . . y
C7 C2 C4 52.2(6) . . y
C5 C2 C4 52.9(5) . . y
O4 C3 O3 122.0(8) . . y
O4 C3 C4 119.0(9) . . y
O3 C3 C4 118.9(9) . . y
C3 C4 C7 129.5(9) . . y
C3 C4 C6 124.6(9) . . y
C7 C4 C6 88.2(8) . . y
C3 C4 C5 127.1(9) . . y
C7 C4 C5 87.3(8) . . y
C6 C4 C5 86.5(8) . . y
C3 C4 C2 176.6(9) . . y
C7 C4 C2 53.3(6) . . y
C6 C4 C2 52.3(6) . . y
C5 C4 C2 53.1(6) . . y
C4 C5 C2 74.0(7) . . y
C2 C6 C4 74.8(7) . . y
C4 C7 C2 74.5(7) . . y
N2 C8 N1 120.4(10) . . y
C10B C9 N1 117.9(16) . . n
C14A C9 N1 130.4(23) . . n
C10B C9 C14B 123.3(21) . . n
N1 C9 C14B 116.6(17) . . n
C14A C9 C10A 108.3(25) . . n
N1 C9 C10A 118.3(14) . . n
C17 C16 C21 119.0(11) . . n
C17 C16 N2 119.4(10) . . n
C21 C16 N2 121.4(10) . . n
C18 C17 C16 120.7(11) . . n
C17 C18 C19 122.5(12) . . n
O6 C19 C18 128.1(12) . . n
O6 C19 C20 114.4(11) . . n
C18 C19 C20 117.5(12) . . n
C21 C20 C19 121.1(11) . . n
C20 C21 C16 119.1(10) . . n
N4 C23 N3 121.6(10) . . y
C29 C24 C25 117.6(12) . . n
C29 C24 N3 120.3(10) . . n
C25 C24 N3 122.1(11) . . n
C24 C25 C26 121.3(13) . . n
C25 C26 C27 120.0(12) . . n
C28 C27 O7 124.7(14) . . n
C28 C27 C26 120.0(12) . . n
O7 C27 C26 115.4(12) . . n
C27 C28 C29 117.9(13) . . n
C24 C29 C28 123.1(11) . . n
C32 C31 C36 118.4(10) . . n
C32 C31 N4 122.0(11) . . n
C36 C31 N4 119.5(9) . . n
C33 C32 C31 119.9(13) . . n
C34 C33 C32 122.0(13) . . n
C33 C34 C35 118.7(11) . . n
C33 C34 O8 118.5(12) . . n
C35 C34 O8 122.7(13) . . n
C36 C35 C34 121.6(13) . . n
C35 C36 C31 119.3(12) . . n
N6 C38 N5 119.7(9) . . y
C44 C39 C40 117.5(10) . . n
C44 C39 N5 120.2(10) . . n
C40 C39 N5 122.3(10) . . n
C41 C40 C39 121.0(12) . . n
C42 C41 C40 120.0(12) . . n
C41 C42 C43 122.1(12) . . n
C41 C42 O9 114.7(14) . . n
C43 C42 O9 123.1(14) . . n
C42 C43 C44 117.9(12) . . n
C39 C44 C43 121.4(12) . . n
C51 C46 C47 119.8(9) . . n
C51 C46 N6 120.1(8) . . n
C47 C46 N6 120.1(9) . . n
C46 C47 C48 119.8(10) . . n
C49 C48 C47 120.6(10) . . n
O10 C49 C48 126.0(9) . . n
O10 C49 C50 114.6(9) . . n
C48 C49 C50 119.2(10) . . n
C49 C50 C51 119.5(10) . . n
C46 C51 C50 120.8(9) . . n
N8 C53 N7 119.2(9) . . y
C59 C54 C55 117.2(9) . . n
C59 C54 N7 122.2(9) . . n
C55 C54 N7 120.6(9) . . n
C56 C55 C54 121.2(10) . . n
C55 C56 C57 119.6(10) . . n
C58 C57 O11 124.8(10) . . n
C58 C57 C56 120.4(10) . . n
O11 C57 C56 114.7(9) . . n
C57 C58 C59 120.2(10) . . n
C58 C59 C54 121.3(10) . . n
C62 C61 C66 120.0(12) . . n
C62 C61 N8 117.9(12) . . n
C66 C61 N8 122.0(12) . . n
C61 C62 C63 119.4(15) . . n
C64 C63 C62 119.4(16) . . n
C63 C64 C65 122.0(14) . . n
C63 C64 O12 124.1(19) . . n
C65 C64 O12 113.9(17) . . n
C64 C65 C66 120.0(16) . . n
C65 C66 C61 119.2(14) . . n
N10 C68 N9 119.9(9) . . y
C70 C69 C74 117.6(10) . . n
C70 C69 N9 119.6(9) . . n
C74 C69 N9 122.6(10) . . n
C69 C70 C71 122.3(10) . . n
C72 C71 C70 118.6(11) . . n
C71 C72 O13 124.6(11) . . n
C71 C72 C73 120.3(11) . . n
O13 C72 C73 115.1(10) . . n
C72 C73 C74 119.5(11) . . n
C69 C74 C73 121.5(11) . . n
C81 C76 C77 118.0(11) . . n
C81 C76 N10 119.2(10) . . n
C77 C76 N10 122.6(11) . . n
C78 C77 C76 120.1(14) . . n
C79 C78 C77 121.6(15) . . n
C78 C79 O14 122.6(16) . . n
C78 C79 C80 119.9(13) . . n
O14 C79 C80 117.5(17) . . n
C81 C80 C79 120.6(16) . . n
C80 C81 C76 119.8(14) . . n
N12 C83 N11 119.6(9) . . y
C85 C84 C89 117.7(10) . . n
C85 C84 N11 119.7(9) . . n
C89 C84 N11 122.5(9) . . n
C84 C85 C86 122.5(11) . . n
C85 C86 C87 121.3(12) . . n
O15 C87 C86 118.4(12) . . n
O15 C87 C88 124.6(12) . . n
C86 C87 C88 117.0(11) . . n
C89 C88 C87 120.0(12) . . n
C88 C89 C84 121.4(11) . . n
C96 C91 C92 117.9(11) . . n
C96 C91 N12 123.4(10) . . n
C92 C91 N12 118.7(9) . . n
C91 C92 C93 118.7(12) . . n
C94 C93 C92 119.7(14) . . n
C95 C94 C93 120.7(14) . . n
C95 C94 O16 116.6(17) . . n
C93 C94 O16 122.7(19) . . n
C96 C95 C94 119.6(15) . . n
C95 C96 C91 123.5(14) . . n
Cl2 C98 Cl1 113.4(9) . . n
Cl4 C99 Cl3 121.6(14) . . n
Cl5 C100 Cl6 104.8(16) . . n
Cl7 C101 Cl8 83.0(27) . . n

loop_
_geom_bond_atom_site_label_1
_geom_bond_atom_site_label_2
_geom_bond_distance
_geom_bond_site_symmetry_2
_geom_bond_publ_flag
Mo1 Mo2 2.0819(14) . y
Mo1 O1 2.130(6) . y
Mo1 N3 2.134(8) . y
Mo1 N5 2.138(8) . y
Mo1 N1 2.151(9) . y
Mo2 N4 2.123(8) . y
Mo2 O2 2.140(6) . y
Mo2 N6 2.141(8) . y
Mo2 N2 2.144(8) . y
Mo3 Mo4 2.0879(13) . y
Mo3 N9 2.118(8) . y
Mo3 O3 2.123(6) . y
Mo3 N7 2.132(8) . y
Mo3 N11 2.169(8) . y
Mo4 N12 2.115(8) . y
Mo4 N10 2.118(8) . y
Mo4 N8 2.137(8) . y
Mo4 O4 2.154(6) . y
Cl1 C98 1.76(2) . n
Cl2 C98 1.701(15) . n
Cl3 C99 1.69(3) . n
Cl4 C99 1.65(2) . n
Cl5 C100 1.69(3) . n
Cl6 C100 1.90(3) . n
Cl6 C15A 1.98(5) . n
Cl7 C101 1.71(6) . n
Cl8 C101 2.19(6) . n
O5A C15A 1.17(6) . n
O5A C12A 1.32(4) . n
C10A C11A 1.34(4) . n
C10A C9 1.58(3) . n
C11A C12A 1.37(5) . n
C12A C13A 1.39(5) . n
C13A C14A 1.44(5) . n
C14A C9 1.28(4) . n
O5B C15B 1.29(6) . n
O5B C12B 1.49(4) . n
C10B C9 1.23(3) . n
C10B C11B 1.42(4) . n
C11B C12B 1.45(4) . n
C12B C13B 1.34(5) . n
C13B C14B 1.34(5) . n
C14B C9 1.49(4) . n
C82A O14 1.52(4) . n
C82B O14 1.39(5) . n
O1 C1 1.270(12) . y
O2 C1 1.278(12) . y
O3 C3 1.275(12) . y
O4 C3 1.272(12) . y
O6 C19 1.35(2) . n
O6 C22 1.41(2) . n
O7 C27 1.378(15) . n
O7 C30 1.43(2) . n
O8 C34 1.397(14) . n
O8 C37 1.41(2) . n
O9 C45 1.30(2) . n
O9 C42 1.40(2) . n
O10 C49 1.378(12) . n
O10 C52 1.423(13) . n
O11 C57 1.379(13) . n
O11 C60 1.412(15) . n
O12 C67 1.30(3) . n
O12 C64 1.43(2) . n
O13 C72 1.381(13) . n
O13 C75 1.39(2) . n
O14 C79 1.38(2) . n
O15 C87 1.36(2) . n
O15 C90 1.43(2) . n
O16 C97 1.22(3) . n
O16 C94 1.41(2) . n
N1 C8 1.341(15) . y
N1 C9 1.43(2) . y
N2 C8 1.304(15) . y
N2 C16 1.433(14) . y
N3 C23 1.319(15) . y
N3 C24 1.431(14) . y
N4 C23 1.300(15) . y
N4 C31 1.432(14) . y
N5 C38 1.347(13) . y
N5 C39 1.408(13) . y
N6 C38 1.287(13) . y
N6 C46 1.450(13) . y
N7 C53 1.342(14) . y
N7 C54 1.411(13) . y
N8 C53 1.322(14) . y
N8 C61 1.433(14) . y
N9 C68 1.341(14) . y
N9 C69 1.432(13) . y
N10 C68 1.310(14) . y
N10 C76 1.410(13) . y
N11 C83 1.348(13) . y
N11 C84 1.418(13) . y
N12 C83 1.318(13) . y
N12 C91 1.449(13) . y
C1 C2 1.478(13) . y
C2 C6 1.531(14) . y
C2 C7 1.552(14) . y
C2 C5 1.553(14) . y
C2 C4 1.867(13) . y
C3 C4 1.485(14) . y
C4 C7 1.531(15) . y
C4 C6 1.543(15) . y
C4 C5 1.549(14) . y
C16 C17 1.36(2) . n
C16 C21 1.405(15) . n
C17 C18 1.36(2) . n
C18 C19 1.36(2) . n
C19 C20 1.39(2) . n
C20 C21 1.38(2) . n
C24 C29 1.35(2) . n
C24 C25 1.36(2) . n
C25 C26 1.37(2) . n
C26 C27 1.39(2) . n
C27 C28 1.35(2) . n
C28 C29 1.40(2) . n
C31 C32 1.39(2) . n
C31 C36 1.40(2) . n
C32 C33 1.37(2) . n
C33 C34 1.34(2) . n
C34 C35 1.38(2) . n
C35 C36 1.37(2) . n
C39 C44 1.38(2) . n
C39 C40 1.402(15) . n
C40 C41 1.39(2) . n
C41 C42 1.35(2) . n
C42 C43 1.36(2) . n
C43 C44 1.43(2) . n
C46 C51 1.372(14) . n
C46 C47 1.375(13) . n
C47 C48 1.394(15) . n
C48 C49 1.381(15) . n
C49 C50 1.383(14) . n
C50 C51 1.396(14) . n
C54 C59 1.399(14) . n
C54 C55 1.408(15) . n
C55 C56 1.385(15) . n
C56 C57 1.393(15) . n
C57 C58 1.36(2) . n
C58 C59 1.39(2) . n
C61 C62 1.38(2) . n
C61 C66 1.40(2) . n
C62 C63 1.41(2) . n
C63 C64 1.34(2) . n
C64 C65 1.37(2) . n
C65 C66 1.38(2) . n
C69 C70 1.37(2) . n
C69 C74 1.382(15) . n
C70 C71 1.41(2) . n
C71 C72 1.37(2) . n
C72 C73 1.39(2) . n
C73 C74 1.39(2) . n
C76 C81 1.39(2) . n
C76 C77 1.40(2) . n
C77 C78 1.38(2) . n
C78 C79 1.32(2) . n
C79 C80 1.38(2) . n
C80 C81 1.38(2) . n
C84 C85 1.35(2) . n
C84 C89 1.392(15) . n
C85 C86 1.36(2) . n
C86 C87 1.40(2) . n
C87 C88 1.40(2) . n
C88 C89 1.38(2) . n
C91 C96 1.36(2) . n
C91 C92 1.37(2) . n
C92 C93 1.39(2) . n
C93 C94 1.36(2) . n
C94 C95 1.33(2) . n
C95 C96 1.32(2) . n
